data_7228817
loop_
_publ_author_name
'Hojamberdiev, Mirabbos'
'Bekheet, Maged F.'
'Hart, Judy N.'
'Vequizo, Junie Jhon M.'
'Yamakata, Akira'
'Yubuta, Kunio'
'Gurlo, Aleksander'
'Hasegawa, Masashi'
'Domen, Kazunari'
'Teshima, Katsuya'

_publ_section_title
;
 Elucidating the Impact of A-Site Cation Change on Photocatalytic H2 and
 O2 Evolution Activities of Perovskite-Type LnTaON2 (Ln = La and Pr)
;
_journal_name_full 'Phys. Chem. Chem. Phys.'
_journal_paper_doi 10.1039/C7CP03714G
_journal_year 2017
_chemical_formula_moiety 'N2 O1 Pr1 Ta1'
_chemical_formula_structural 'Pr Ta O N2'
_chemical_formula_sum 'N2 O Pr Ta'
_chemical_formula_weight 365.87
_chemical_name_systematic 'Praseodymium Tantalum Oxide Dinitride'
_space_group_IT_number 62
_symmetry_cell_setting orthorhombic
_symmetry_Int_Tables_number 62
_symmetry_space_group_name_Hall '-P 2ac 2n'
_symmetry_space_group_name_H-M 'P n m a'
_audit_creation_date 2015/11/20
_audit_update_record
;
2017-05-26 deposited with the CCDC.
2017-07-31 downloaded from the CCDC.
;
_cell_angle_alpha 90.00000
_cell_angle_beta 90.00000
_cell_angle_gamma 90.00000
_cell_formula_units_Z 4
_cell_length_a 5.6848(3)
_cell_length_b 8.0116(2)
_cell_length_c 5.6808(2)
_cell_measurement_pressure 0
_cell_measurement_reflns_used 207
_cell_measurement_temperature 298
_cell_measurement_theta_max 59.8
_cell_measurement_theta_min 9.57
_cell_volume 258.728(18)
_computing_structure_refinement 'Fullprof suite (2015)'
_diffrn_ambient_pressure '1.0 atm'
_diffrn_ambient_temperature 298
_diffrn_measurement_device_type 'Rigaku MiniFlex'
_diffrn_radiation_probe x-ray
_diffrn_radiation_type 'Cu K\a~1,2~'
_diffrn_source 'sealed X-ray tube'
_exptl_crystal_density_diffrn 9.393
_pd_calc_method 'Rietveld Refinement'
_pd_meas_number_of_points 5245
_pd_proc_2theta_range_inc 0.02
_pd_proc_2theta_range_max 120.0
_pd_proc_2theta_range_min 15.0
_refine_ls_R_factor_all 0.028
_cod_data_source_file c7cp03714g2.cif
_cod_data_source_block 00000000-ICSD_CCDC1
_cod_original_cell_volume 258.726(17)
_cod_original_formula_sum 'N2 O1 Pr1 Ta1'
_cod_database_code 7228817

loop_
_space_group_symop_id
_space_group_symop_operation_xyz
1 x,y,z
2 1/2-x,1/2+y,1/2+z
3 x,1/2-y,z
4 1/2-x,-y,1/2+z
5 -x,-y,-z
6 1/2+x,1/2-y,1/2-z
7 -x,1/2+y,-z
8 1/2+x,y,1/2-z

loop_
_atom_site_label
_atom_site_type_symbol
_atom_site_symmetry_multiplicity
_atom_site_Wyckoff_symbol
_atom_site_fract_x
_atom_site_fract_y
_atom_site_fract_z
_atom_site_U_iso_or_equiv
_atom_site_occupancy
_atom_site_attached_hydrogens
_atom_site_adp_type
Pr1 Pr 4 c 0.0262(4) 0.25000 0.996(2) 0.0017(7) 1.00000 0 Uiso
Ta1 Ta 4 b 0.50000 0.00000 0.00000 0.0050(6) 1.00000 0 Uiso
O1 O 4 c 0.487(2) 0.25000 0.078(2) 0.018(4) 0.33333 0 Uiso
N1 N 4 c 0.487(2) 0.25000 0.078(2) 0.018(4) 0.66667 0 Uiso
O2 O 8 b 0.281(2) 0.041(2) 0.721(2) 0.009(2) 0.33333 0 Uiso
N2 N 8 b 0.281(2) 0.041(2) 0.721(2) 0.009(2) 0.66667 0 Uiso

loop_
_atom_type_symbol
_atom_type_oxidation_number
N -3
O -2
Pr 3
Ta 5

loop_
_diffrn_radiation_wavelength
_diffrn_radiation_wavelength_wt
_diffrn_radiation_wavelength_id
1.54056 1.0 1
1.54439 0.4970 2
